data_2220794
loop_
_publ_author_name
'Zhang, Xiutang'
'Wei, Peihai'
'Dou, Jianmin'
'Li, Bin'
'Hu, Bo'

_publ_section_title
;
 Bis(6-methoxy-2-{[tris(hydroxymethyl)methyl]iminomethyl}phenolato)copper(II)
 dihydrate
;
_journal_coeditor_code HB2887
_journal_issue 2
_journal_name_full 'Acta Crystallographica Section E'
_journal_page_first m151
_journal_page_last m152
_journal_paper_doi 10.1107/S1600536808043948
_journal_volume 65
_journal_year 2009
_chemical_formula_iupac '[Cu (C12 H16 N O5)2], 2H2 O'
_chemical_formula_moiety 'C24 H32 Cu N2 O10, 2(H2 O)'
_chemical_formula_sum 'C24 H36 Cu N2 O12'
_chemical_formula_weight 608.09
_chemical_name_systematic
;
Bis(6-methoxy-2-{[tris(hydroxymethyl)methyl]iminomethyl}phenolato)copper(II)
dihydrate
;
_space_group_IT_number 14
_symmetry_cell_setting monoclinic
_symmetry_space_group_name_Hall '-P 2ybc'
_symmetry_space_group_name_H-M 'P 1 21/c 1'
_atom_sites_solution_hydrogens geom
_atom_sites_solution_primary direct
_atom_sites_solution_secondary difmap
_audit_creation_method SHELXL-97
_cell_angle_alpha 90.00
_cell_angle_beta 97.4620(10)
_cell_angle_gamma 90.00
_cell_formula_units_Z 4
_cell_length_a 11.9421(9)
_cell_length_b 11.0238(9)
_cell_length_c 20.6706(17)
_cell_measurement_reflns_used 4912
_cell_measurement_temperature 293(2)
_cell_measurement_theta_max 25.50
_cell_measurement_theta_min 2.10
_cell_volume 2698.2(4)
_computing_cell_refinement 'SAINT-Plus (Bruker, 2001)'
_computing_data_collection 'APEX2 (Bruker, 2004)'
_computing_data_reduction 'SAINT-Plus (Bruker, 2001)'
_computing_molecular_graphics 'SHELXTL (Sheldrick, 2008)'
_computing_publication_material 'SHELXTL (Sheldrick, 2008)'
_computing_structure_refinement 'SHELXL97 (Sheldrick, 2008)'
_computing_structure_solution 'SHELXS97 (Sheldrick, 2008)'
_diffrn_ambient_temperature 293(2)
_diffrn_measured_fraction_theta_full 0.977
_diffrn_measured_fraction_theta_max 0.977
_diffrn_measurement_device_type 'Bruker APEXII CCD'
_diffrn_measurement_method \w
_diffrn_radiation_monochromator graphite
_diffrn_radiation_source 'fine-focus sealed tube'
_diffrn_radiation_type MoK\a
_diffrn_radiation_wavelength 0.71073
_diffrn_reflns_av_R_equivalents 0.0610
_diffrn_reflns_av_sigmaI/netI 0.0438
_diffrn_reflns_limit_h_max 11
_diffrn_reflns_limit_h_min -14
_diffrn_reflns_limit_k_max 13
_diffrn_reflns_limit_k_min -13
_diffrn_reflns_limit_l_max 21
_diffrn_reflns_limit_l_min -25
_diffrn_reflns_number 13183
_diffrn_reflns_theta_full 25.50
_diffrn_reflns_theta_max 25.50
_diffrn_reflns_theta_min 2.10
_diffrn_standards_decay_% 0
_diffrn_standards_interval_count 0
_diffrn_standards_interval_time 0
_diffrn_standards_number 0
_exptl_absorpt_coefficient_mu 0.876
_exptl_absorpt_correction_T_max 0.933
_exptl_absorpt_correction_T_min 0.902
_exptl_absorpt_correction_type multi-scan
_exptl_absorpt_process_details '(SADABS; Bruker, 2001)'
_exptl_crystal_colour blue
_exptl_crystal_density_diffrn 1.497
_exptl_crystal_density_method 'not measured'
_exptl_crystal_description block
_exptl_crystal_F_000 1276
_exptl_crystal_size_max 0.12
_exptl_crystal_size_mid 0.10
_exptl_crystal_size_min 0.08
_refine_diff_density_max 0.469
_refine_diff_density_min -0.480
_refine_ls_extinction_method none
_refine_ls_goodness_of_fit_ref 1.006
_refine_ls_hydrogen_treatment constr
_refine_ls_matrix_type full
_refine_ls_number_parameters 352
_refine_ls_number_reflns 4912
_refine_ls_number_restraints 8
_refine_ls_restrained_S_all 1.010
_refine_ls_R_factor_all 0.0451
_refine_ls_R_factor_gt 0.0406
_refine_ls_shift/su_max 0.010
_refine_ls_shift/su_mean 0.001
_refine_ls_structure_factor_coef Fsqd
_refine_ls_weighting_details 'calc w=1/[\s^2^(Fo^2^)+(0.076P)^2^+1.4852P] where P=(Fo^2^+2Fc^2^)/3'
_refine_ls_weighting_scheme calc
_refine_ls_wR_factor_gt 0.1137
_refine_ls_wR_factor_ref 0.1170
_reflns_number_gt 4397
_reflns_number_total 4912
_reflns_threshold_expression I>2\s(I)
_cod_data_source_file hb2887.cif
_cod_data_source_block I
_cod_depositor_comments
;
The following automatic conversions were performed:
'_symmetry_cell_setting' value 'Monoclinic' changed to 'monoclinic'
according to '/home/saulius/struct/CIF-dictionaries/cif_core.dic'
dictionary named 'cif_core.dic' version 2.4.1 from 2010-06-29.

Automatic conversion script
Id: cif_fix_enum 1527 2010-12-29 10:47:43Z saulius 

The following automatic conversions were performed:

'_symmetry_cell_setting' value 'Monoclinic' changed to 'monoclinic'
according to /home/saulius/struct/CIF-dictionaries/cif_core.dic
dictionary named 'cif_core.dic' version 2.4.1 from 2010-06-29.

Automatic conversion script
Id: cif_fix_values 1715 2011-07-08 13:25:40Z adriana 
;
_cod_original_sg_symbol_H-M 'P 21/c'
_cod_database_code 2220794
_cod_database_fobs_code 2220794

loop_
_symmetry_equiv_pos_as_xyz
'x, y, z'
'-x, y+1/2, -z+1/2'
'-x, -y, -z'
'x, -y-1/2, z-1/2'

loop_
_atom_site_type_symbol
_atom_site_label
_atom_site_fract_x
_atom_site_fract_y
_atom_site_fract_z
_atom_site_U_iso_or_equiv
_atom_site_adp_type
_atom_site_calc_flag
_atom_site_refinement_flags
_atom_site_occupancy
_atom_site_disorder_assembly
_atom_site_disorder_group
Cu Cu1 0.76750(2) 0.15964(2) 0.742179(13) 0.02060(12) Uani d . 1 . .
C C1 0.8354(4) 0.4629(4) 0.52078(18) 0.0604(10) Uani d . 1 . .
H H1A 0.9090 0.4980 0.5316 0.091 Uiso calc R 1 . .
H H1B 0.7847 0.5226 0.4997 0.091 Uiso calc R 1 . .
H H1C 0.8400 0.3953 0.4919 0.091 Uiso calc R 1 . .
C C2 0.6893(2) 0.3686(2) 0.57268(13) 0.0304(6) Uani d . 1 . .
C C3 0.6096(3) 0.3782(3) 0.51893(14) 0.0448(8) Uani d . 1 . .
H H3 0.6257 0.4235 0.4833 0.054 Uiso calc R 1 . .
C C4 0.5048(3) 0.3213(3) 0.51666(16) 0.0490(9) Uani d . 1 . .
H H4 0.4504 0.3303 0.4805 0.074 Uiso calc R 1 . .
C C5 0.4835(3) 0.2521(3) 0.56846(14) 0.0386(7) Uani d . 1 . .
H H5 0.4141 0.2132 0.5668 0.058 Uiso calc R 1 . .
C C6 0.5636(2) 0.2380(2) 0.62432(12) 0.0250(5) Uani d . 1 . .
C C7 0.6687(2) 0.3017(2) 0.62939(11) 0.0212(5) Uani d . 1 . .
C C8 0.5359(2) 0.1518(2) 0.67278(13) 0.0245(5) Uani d . 1 . .
H H8 0.4620 0.1230 0.6679 0.029 Uiso calc R 1 . .
C C9 0.5630(2) 0.0167(2) 0.76438(12) 0.0241(5) Uani d . 1 . .
C C10 0.4561(2) -0.0514(2) 0.73731(14) 0.0328(6) Uani d . 1 . .
H H10A 0.4384 -0.1111 0.7689 0.039 Uiso calc R 1 . .
H H10B 0.3935 0.0052 0.7301 0.039 Uiso calc R 1 . .
C C11 0.5411(2) 0.0769(3) 0.82836(14) 0.0348(6) Uani d . 1 . .
H H11A 0.5217 0.0157 0.8587 0.042 Uiso calc R 1 . .
H H11B 0.6088 0.1184 0.8480 0.042 Uiso calc R 1 . .
C C12 0.6611(2) -0.0728(2) 0.77953(13) 0.0290(5) Uani d . 1 . .
H H12A 0.6453 -0.1287 0.8135 0.035 Uiso calc R 1 . .
H H12B 0.6706 -0.1195 0.7408 0.035 Uiso calc R 1 . .
C C13 0.6631(3) 0.4397(3) 0.97678(15) 0.0459(8) Uani d . 1 . .
H H13A 0.5841 0.4585 0.9684 0.069 Uiso calc R 1 . .
H H13B 0.7058 0.5136 0.9827 0.069 Uiso calc R 1 . .
H H13C 0.6773 0.3912 1.0156 0.069 Uiso calc R 1 . .
C C14 0.8076(2) 0.3405(2) 0.92680(12) 0.0286(6) Uani d . 1 . .
C C15 0.8870(3) 0.3615(3) 0.97939(13) 0.0369(6) Uani d . 1 . .
H H15 0.8664 0.4006 1.0159 0.044 Uiso calc R 1 . .
C C16 0.9992(3) 0.3245(3) 0.97888(13) 0.0362(6) Uani d . 1 . .
H H16 1.0529 0.3381 1.0149 0.043 Uiso calc R 1 . .
C C17 1.0282(2) 0.2683(2) 0.92462(12) 0.0290(5) Uani d . 1 . .
H H17 1.1027 0.2446 0.9240 0.035 Uiso calc R 1 . .
C C18 0.9483(2) 0.2451(2) 0.86945(11) 0.0211(5) Uani d . 1 . .
C C19 0.8334(2) 0.2797(2) 0.86871(11) 0.0209(5) Uani d . 1 . .
C C20 0.9936(2) 0.1931(2) 0.81378(11) 0.0207(5) Uani d . 1 . .
H H20 1.0715 0.1824 0.8180 0.025 Uiso calc R 1 . .
C C21 0.9988(2) 0.1161(2) 0.70679(11) 0.0205(5) Uani d . 1 . .
C C22 1.1144(2) 0.0571(2) 0.72962(12) 0.0261(5) Uani d . 1 . .
H H22A 1.1434 0.0190 0.6929 0.031 Uiso calc R 1 . .
H H22B 1.1679 0.1186 0.7473 0.031 Uiso calc R 1 . .
C C23 1.0162(2) 0.2241(2) 0.66108(11) 0.0254(5) Uani d . 1 . .
H H23A 1.0629 0.1980 0.6287 0.031 Uiso calc R 1 . .
H H23B 0.9436 0.2487 0.6383 0.031 Uiso calc R 1 . .
C C24 0.9245(2) 0.0216(2) 0.66761(12) 0.0241(5) Uani d . 1 . .
H H24A 0.9509 0.0087 0.6257 0.029 Uiso calc R 1 . .
H H24B 0.9288 -0.0549 0.6909 0.029 Uiso calc R 1 . .
N N1 0.60220(16) 0.11103(17) 0.72146(10) 0.0209(4) Uani d . 1 . .
N N2 0.93778(16) 0.16042(16) 0.75959(9) 0.0176(4) Uani d . 1 . .
O O1 0.79480(18) 0.4224(2) 0.57864(10) 0.0417(5) Uani d . 1 . .
O O2 0.74271(14) 0.30303(15) 0.68132(8) 0.0215(3) Uani d . 1 . .
O O3 0.76136(14) -0.00642(16) 0.80055(9) 0.0287(4) Uani d D 1 . .
H H3A 0.8136 -0.0541 0.8032 0.043 Uiso d RD 1 . .
O O4 0.46929(17) -0.11041(18) 0.67767(11) 0.0403(5) Uani d . 1 . .
H H4A 0.4108 -0.1462 0.6640 0.060 Uiso calc R 1 . .
O O5 0.4506(2) 0.16184(19) 0.81536(13) 0.0504(6) Uani d . 1 . .
H H5A 0.4388 0.1942 0.8496 0.076 Uiso calc R 1 . .
O O6 0.69604(17) 0.3742(2) 0.92296(9) 0.0424(5) Uani d . 1 . .
O O7 0.75320(14) 0.26443(15) 0.82097(8) 0.0237(4) Uani d . 1 . .
O O8 0.81044(14) 0.06366(16) 0.65805(8) 0.0279(4) Uani d D 1 . .
H H8A 0.7676 0.0108 0.6433 0.042 Uiso d RD 1 . .
O O9 1.10148(16) -0.03065(18) 0.77788(10) 0.0378(5) Uani d . 1 . .
H H9 1.1627 -0.0622 0.7901 0.057 Uiso calc R 1 . .
O O10 1.06809(16) 0.32536(16) 0.69565(9) 0.0316(4) Uani d . 1 . .
H H10 1.0280 0.3489 0.7225 0.047 Uiso calc R 1 . .
O O1W 0.6645(2) 0.8968(2) 0.60223(11) 0.0496(6) Uani d D 1 . .
H H1W 0.6872 0.8234 0.6027 0.074 Uiso d RD 1 . .
H H2W 0.6038 0.8985 0.6197 0.074 Uiso d RD 1 . .
O O2W 0.2699(2) 0.1555(2) 0.87731(13) 0.0553(6) Uani d D 1 . .
H H3W 0.2413 0.0889 0.8885 0.083 Uiso d RD 1 . .
H H4W 0.3253 0.1387 0.8565 0.083 Uiso d RD 1 . .

loop_
_atom_site_aniso_label
_atom_site_aniso_U_11
_atom_site_aniso_U_22
_atom_site_aniso_U_33
_atom_site_aniso_U_12
_atom_site_aniso_U_13
_atom_site_aniso_U_23
Cu1 0.02012(18) 0.01953(18) 0.02172(18) -0.00072(10) 0.00112(12) -0.00073(10)
C1 0.086(3) 0.052(2) 0.051(2) -0.0176(19) 0.0366(19) 0.0000(16)
C2 0.0429(15) 0.0226(12) 0.0255(13) -0.0034(11) 0.0034(11) 0.0012(10)
C3 0.069(2) 0.0355(16) 0.0269(14) -0.0041(15) -0.0042(14) 0.0095(12)
C4 0.062(2) 0.0405(17) 0.0370(17) -0.0055(15) -0.0241(15) 0.0080(13)
C5 0.0390(15) 0.0282(14) 0.0432(16) -0.0034(12) -0.0149(13) 0.0016(12)
C6 0.0266(12) 0.0197(12) 0.0268(12) 0.0017(10) -0.0039(10) -0.0009(9)
C7 0.0263(12) 0.0148(10) 0.0220(11) -0.0004(9) 0.0015(9) -0.0013(9)
C8 0.0208(12) 0.0193(12) 0.0322(13) -0.0017(9) -0.0008(10) -0.0027(9)
C9 0.0240(12) 0.0182(11) 0.0307(12) -0.0052(10) 0.0059(9) 0.0033(10)
C10 0.0236(13) 0.0249(13) 0.0496(16) -0.0065(10) 0.0040(11) 0.0050(12)
C11 0.0392(15) 0.0314(14) 0.0372(15) -0.0034(12) 0.0180(12) 0.0028(12)
C12 0.0283(13) 0.0195(12) 0.0387(14) -0.0024(10) 0.0024(11) 0.0053(10)
C13 0.0513(18) 0.0533(19) 0.0356(15) 0.0175(15) 0.0151(13) -0.0120(14)
C14 0.0338(14) 0.0300(14) 0.0223(12) 0.0064(11) 0.0047(10) -0.0028(10)
C15 0.0461(17) 0.0422(16) 0.0221(13) 0.0031(13) 0.0032(12) -0.0104(11)
C16 0.0391(16) 0.0463(17) 0.0207(13) -0.0032(13) -0.0056(11) -0.0057(11)
C17 0.0278(13) 0.0338(14) 0.0240(12) 0.0004(11) -0.0019(10) 0.0005(10)
C18 0.0243(12) 0.0198(11) 0.0193(11) -0.0007(9) 0.0028(9) 0.0002(9)
C19 0.0280(12) 0.0176(11) 0.0168(10) -0.0012(9) 0.0016(9) 0.0009(9)
C20 0.0192(11) 0.0184(11) 0.0237(11) -0.0006(9) 0.0002(9) 0.0008(9)
C21 0.0219(11) 0.0188(11) 0.0213(11) -0.0001(9) 0.0044(9) -0.0028(9)
C22 0.0234(12) 0.0234(12) 0.0324(13) 0.0041(10) 0.0065(10) -0.0009(10)
C23 0.0303(13) 0.0243(12) 0.0230(11) -0.0016(10) 0.0082(10) 0.0010(9)
C24 0.0275(12) 0.0187(11) 0.0257(12) 0.0003(10) 0.0022(9) -0.0062(9)
N1 0.0182(9) 0.0171(9) 0.0274(10) -0.0011(8) 0.0031(8) -0.0003(8)
N2 0.0189(9) 0.0155(9) 0.0189(9) 0.0008(7) 0.0040(7) 0.0006(7)
O1 0.0490(12) 0.0433(12) 0.0344(10) -0.0155(10) 0.0118(9) 0.0073(9)
O2 0.0230(8) 0.0178(8) 0.0226(8) -0.0040(7) -0.0009(6) 0.0020(6)
O3 0.0240(9) 0.0226(9) 0.0384(10) 0.0017(7) -0.0004(7) 0.0041(7)
O4 0.0328(10) 0.0305(10) 0.0542(13) -0.0085(8) -0.0070(9) -0.0069(9)
O5 0.0451(13) 0.0364(12) 0.0763(17) 0.0023(9) 0.0325(12) -0.0080(11)
O6 0.0365(11) 0.0621(14) 0.0288(10) 0.0173(10) 0.0040(8) -0.0155(9)
O7 0.0216(8) 0.0273(9) 0.0217(8) 0.0019(7) 0.0005(7) -0.0058(7)
O8 0.0248(9) 0.0262(9) 0.0313(9) -0.0020(7) -0.0019(7) -0.0107(7)
O9 0.0278(10) 0.0307(10) 0.0543(12) 0.0112(8) 0.0035(9) 0.0136(9)
O10 0.0318(10) 0.0247(9) 0.0398(11) -0.0078(7) 0.0103(8) -0.0018(8)
O1W 0.0575(14) 0.0423(13) 0.0482(13) -0.0186(11) 0.0043(10) -0.0024(10)
O2W 0.0421(13) 0.0466(14) 0.0814(18) 0.0021(10) 0.0241(12) -0.0010(12)

loop_
_atom_type_symbol
_atom_type_description
_atom_type_scat_dispersion_real
_atom_type_scat_dispersion_imag
_atom_type_scat_source
C C 0.0033 0.0016 'International Tables Vol C Tables 4.2.6.8 and 6.1.1.4'
H H 0.0000 0.0000 'International Tables Vol C Tables 4.2.6.8 and 6.1.1.4'
N N 0.0061 0.0033 'International Tables Vol C Tables 4.2.6.8 and 6.1.1.4'
O O 0.0106 0.0060 'International Tables Vol C Tables 4.2.6.8 and 6.1.1.4'
Cu Cu 0.3201 1.2651 'International Tables Vol C Tables 4.2.6.8 and 6.1.1.4'

loop_
_geom_angle_atom_site_label_1
_geom_angle_atom_site_label_2
_geom_angle_atom_site_label_3
_geom_angle_site_symmetry_1
_geom_angle_site_symmetry_3
_geom_angle
_geom_angle_publ_flag
O2 Cu1 N2 . . 99.83(7) ?
O2 Cu1 O7 . . 91.93(7) ?
N2 Cu1 O7 . . 92.43(7) ?
O2 Cu1 N1 . . 90.88(7) ?
N2 Cu1 N1 . . 164.82(7) ?
O7 Cu1 N1 . . 97.97(7) ?
O2 Cu1 O8 . . 84.98(7) ?
N2 Cu1 O8 . . 78.82(7) ?
O7 Cu1 O8 . . 170.05(7) ?
N1 Cu1 O8 . . 91.54(7) ?
O2 Cu1 O3 . . 168.97(6) ?
N2 Cu1 O3 . . 90.59(7) ?
O7 Cu1 O3 . . 91.22(7) ?
N1 Cu1 O3 . . 78.22(7) ?
O8 Cu1 O3 . . 93.58(7) ?
O1 C1 H1A . . 109.5 ?
O1 C1 H1B . . 109.5 ?
H1A C1 H1B . . 109.5 ?
O1 C1 H1C . . 109.5 ?
H1A C1 H1C . . 109.5 ?
H1B C1 H1C . . 109.5 ?
C3 C2 O1 . . 124.6(3) ?
C3 C2 C7 . . 121.9(3) ?
O1 C2 C7 . . 113.5(2) ?
C2 C3 C4 . . 121.2(3) ?
C2 C3 H3 . . 119.4 ?
C4 C3 H3 . . 119.4 ?
C5 C4 C3 . . 118.9(3) ?
C5 C4 H4 . . 120.6 ?
C3 C4 H4 . . 120.6 ?
C4 C5 C6 . . 121.9(3) ?
C4 C5 H5 . . 119.0 ?
C6 C5 H5 . . 119.1 ?
C5 C6 C7 . . 120.1(2) ?
C5 C6 C8 . . 116.5(2) ?
C7 C6 C8 . . 123.3(2) ?
O2 C7 C6 . . 124.2(2) ?
O2 C7 C2 . . 120.0(2) ?
C6 C7 C2 . . 115.8(2) ?
N1 C8 C6 . . 126.9(2) ?
N1 C8 H8 . . 116.6 ?
C6 C8 H8 . . 116.6 ?
N1 C9 C10 . . 116.2(2) ?
N1 C9 C12 . . 106.37(19) ?
C10 C9 C12 . . 109.9(2) ?
N1 C9 C11 . . 108.37(19) ?
C10 C9 C11 . . 107.6(2) ?
C12 C9 C11 . . 108.3(2) ?
O4 C10 C9 . . 111.2(2) ?
O4 C10 H10A . . 109.4 ?
C9 C10 H10A . . 109.4 ?
O4 C10 H10B . . 109.4 ?
C9 C10 H10B . . 109.4 ?
H10A C10 H10B . . 108.0 ?
O5 C11 C9 . . 109.3(2) ?
O5 C11 H11A . . 109.8 ?
C9 C11 H11A . . 109.8 ?
O5 C11 H11B . . 109.8 ?
C9 C11 H11B . . 109.8 ?
H11A C11 H11B . . 108.3 ?
O3 C12 C9 . . 108.8(2) ?
O3 C12 H12A . . 109.9 ?
C9 C12 H12A . . 109.9 ?
O3 C12 H12B . . 109.9 ?
C9 C12 H12B . . 109.9 ?
H12A C12 H12B . . 108.3 ?
O6 C13 H13A . . 109.5 ?
O6 C13 H13B . . 109.5 ?
H13A C13 H13B . . 109.5 ?
O6 C13 H13C . . 109.5 ?
H13A C13 H13C . . 109.5 ?
H13B C13 H13C . . 109.5 ?
C15 C14 O6 . . 124.6(2) ?
C15 C14 C19 . . 122.7(2) ?
O6 C14 C19 . . 112.8(2) ?
C14 C15 C16 . . 120.7(2) ?
C14 C15 H15 . . 119.7 ?
C16 C15 H15 . . 119.7 ?
C17 C16 C15 . . 118.9(2) ?
C17 C16 H16 . . 120.6 ?
C15 C16 H16 . . 120.6 ?
C16 C17 C18 . . 121.9(2) ?
C16 C17 H17 . . 119.0 ?
C18 C17 H17 . . 119.0 ?
C17 C18 C19 . . 120.7(2) ?
C17 C18 C20 . . 115.4(2) ?
C19 C18 C20 . . 123.8(2) ?
O7 C19 C18 . . 126.2(2) ?
O7 C19 C14 . . 118.6(2) ?
C18 C19 C14 . . 115.2(2) ?
N2 C20 C18 . . 126.8(2) ?
N2 C20 H20 . . 116.6 ?
C18 C20 H20 . . 116.6 ?
N2 C21 C24 . . 108.05(19) ?
N2 C21 C22 . . 114.98(19) ?
C24 C21 C22 . . 108.01(19) ?
N2 C21 C23 . . 108.37(18) ?
C24 C21 C23 . . 108.33(19) ?
C22 C21 C23 . . 108.92(19) ?
O9 C22 C21 . . 109.19(19) ?
O9 C22 H22A . . 109.8 ?
C21 C22 H22A . . 109.8 ?
O9 C22 H22B . . 109.8 ?
C21 C22 H22B . . 109.8 ?
H22A C22 H22B . . 108.3 ?
O10 C23 C21 . . 112.36(19) ?
O10 C23 H23A . . 109.1 ?
C21 C23 H23A . . 109.1 ?
O10 C23 H23B . . 109.1 ?
C21 C23 H23B . . 109.1 ?
H23A C23 H23B . . 107.9 ?
O8 C24 C21 . . 109.23(18) ?
O8 C24 H24A . . 109.8 ?
C21 C24 H24A . . 109.8 ?
O8 C24 H24B . . 109.8 ?
C21 C24 H24B . . 109.8 ?
H24A C24 H24B . . 108.3 ?
C8 N1 C9 . . 120.4(2) ?
C8 N1 Cu1 . . 123.88(17) ?
C9 N1 Cu1 . . 115.57(15) ?
C20 N2 C21 . . 119.4(2) ?
C20 N2 Cu1 . . 123.80(16) ?
C21 N2 Cu1 . . 116.77(14) ?
C2 O1 C1 . . 117.8(2) ?
C7 O2 Cu1 . . 122.38(14) ?
C12 O3 Cu1 . . 110.35(14) ?
C12 O3 H3A . . 107.2 ?
Cu1 O3 H3A . . 119.7 ?
C10 O4 H4A . . 109.5 ?
C11 O5 H5A . . 109.5 ?
C14 O6 C13 . . 117.1(2) ?
C19 O7 Cu1 . . 123.85(15) ?
C24 O8 Cu1 . . 111.75(13) ?
C24 O8 H8A . . 111.3 ?
Cu1 O8 H8A . . 117.0 ?
C22 O9 H9 . . 109.5 ?
C23 O10 H10 . . 109.5 ?
H1W O1W H2W . . 107.6 ?
H3W O2W H4W . . 108.2 ?

loop_
_geom_bond_atom_site_label_1
_geom_bond_atom_site_label_2
_geom_bond_site_symmetry_2
_geom_bond_distance
_geom_bond_publ_flag
Cu1 N1 . 2.0367(19) y
Cu1 N2 . 2.0185(19) y
Cu1 O2 . 2.0180(16) y
Cu1 O3 . 2.1989(18) y
Cu1 O7 . 2.0220(16) y
Cu1 O8 . 2.1537(17) y
C1 O1 . 1.419(4) ?
C1 H1A . 0.9600 ?
C1 H1B . 0.9600 ?
C1 H1C . 0.9600 ?
C2 C3 . 1.370(4) ?
C2 O1 . 1.383(3) ?
C2 C7 . 1.433(4) ?
C3 C4 . 1.396(5) ?
C3 H3 . 0.9300 ?
C4 C5 . 1.365(5) ?
C4 H4 . 0.9300 ?
C5 C6 . 1.409(4) ?
C5 H5 . 0.9300 ?
C6 C7 . 1.430(3) ?
C6 C8 . 1.450(4) ?
C7 O2 . 1.299(3) ?
C8 N1 . 1.278(3) ?
C8 H8 . 0.9300 ?
C9 N1 . 1.481(3) ?
C9 C10 . 1.524(3) ?
C9 C12 . 1.533(4) ?
C9 C11 . 1.532(4) ?
C10 O4 . 1.421(4) ?
C10 H10A . 0.9700 ?
C10 H10B . 0.9700 ?
C11 O5 . 1.428(4) ?
C11 H11A . 0.9700 ?
C11 H11B . 0.9700 ?
C12 O3 . 1.422(3) ?
C12 H12A . 0.9700 ?
C12 H12B . 0.9700 ?
C13 O6 . 1.424(3) ?
C13 H13A . 0.9600 ?
C13 H13B . 0.9600 ?
C13 H13C . 0.9600 ?
C14 C15 . 1.366(4) ?
C14 O6 . 1.376(3) ?
C14 C19 . 1.443(3) ?
C15 C16 . 1.401(4) ?
C15 H15 . 0.9300 ?
C16 C17 . 1.365(4) ?
C16 H16 . 0.9300 ?
C17 C18 . 1.412(3) ?
C17 H17 . 0.9300 ?
C18 C19 . 1.422(3) ?
C18 C20 . 1.452(3) ?
C19 O7 . 1.294(3) ?
C20 N2 . 1.279(3) ?
C20 H20 . 0.9300 ?
C21 N2 . 1.472(3) ?
C21 C24 . 1.530(3) ?
C21 C22 . 1.544(3) ?
C21 C23 . 1.551(3) ?
C22 O9 . 1.412(3) ?
C22 H22A . 0.9700 ?
C22 H22B . 0.9700 ?
C23 O10 . 1.423(3) ?
C23 H23A . 0.9700 ?
C23 H23B . 0.9700 ?
C24 O8 . 1.428(3) ?
C24 H24A . 0.9700 ?
C24 H24B . 0.9700 ?
O3 H3A . 0.8115 ?
O4 H4A . 0.8200 ?
O5 H5A . 0.8200 ?
O8 H8A . 0.8085 ?
O9 H9 . 0.8200 ?
O10 H10 . 0.8200 ?
O1W H1W . 0.8520 ?
O1W H2W . 0.8511 ?
O2W H3W . 0.8541 ?
O2W H4W . 0.8538 ?

loop_
_geom_hbond_atom_site_label_D
_geom_hbond_atom_site_label_H
_geom_hbond_atom_site_label_A
_geom_hbond_site_symmetry_A
_geom_hbond_distance_DH
_geom_hbond_distance_HA
_geom_hbond_distance_DA
_geom_hbond_angle_DHA
O3 H3A O10 2_746 0.81 1.94 2.748(3) 176
O4 H4A O6 2_646 0.82 2.08 2.681(3) 130
O4 H4A O7 2_646 0.82 2.25 2.997(3) 152
O5 H5A O2W . 0.82 2.21 2.649(4) 114
O8 H8A O1W 1_545 0.81 1.88 2.689(3) 175
O9 H9 O2 2_746 0.82 1.91 2.670(3) 153
O10 H10 O9 2_756 0.82 2.04 2.685(3) 135
O1W H1W O2W 2_656 0.85 1.95 2.790(3) 168
O1W H2W O4 1_565 0.85 2.13 2.969(3) 170
O2W H3W O1 2_646 0.85 2.02 2.866(3) 169
O2W H4W O5 . 0.85 1.83 2.649(4) 159
